data_4340747
loop_
_publ_author_name
'Kramer, Wesley W.'
'Cameron, Lindsay A.'
'Zarkesh, Ryan A.'
'Ziller, Joseph W.'
'Heyduk, Alan F.'

_publ_section_title
;
 Donor-Acceptor Ligand-to-Ligand Charge-Transfer Coordination Complexes of
 Nickel(II).
;
_journal_issue 16
_journal_name_full 'Inorganic chemistry'
_journal_page_first 8825
_journal_page_last 8837
_journal_paper_doi 10.1021/ic5017214
_journal_volume 53
_journal_year 2014
_chemical_formula_sum 'C47.5 H39.5 N2 Ni O2'
_chemical_formula_weight 729.02
_chemical_name_systematic
; 
 ? 
;
_space_group_crystal_system triclinic
_space_group_IT_number 2
_space_group_name_Hall '-P 1'
_space_group_name_H-M_alt 'P -1'
_symmetry_space_group_name_Hall '-P 1'
_symmetry_space_group_name_H-M 'P -1'
_atom_sites_solution_hydrogens geom
_atom_sites_solution_primary direct
_atom_sites_solution_secondary difmap
_audit_creation_method SHELXL-2014
_cell_angle_alpha 105.1048(7)
_cell_angle_beta 103.0242(7)
_cell_angle_gamma 107.2972(7)
_cell_formula_units_Z 4
_cell_length_a 11.7093(6)
_cell_length_b 19.2228(10)
_cell_length_c 20.4554(11)
_cell_measurement_reflns_used 9919
_cell_measurement_temperature 88(2)
_cell_measurement_theta_max 28.12
_cell_measurement_theta_min 2.39
_cell_volume 4008.5(4)
_computing_cell_refinement 'Bruker SAINT 8.32b, 2013'
_computing_data_collection 'Bruker APEX2 2013.6-2, 2013'
_computing_data_reduction 'Bruker SAINT 8.32b, 2013'
_computing_molecular_graphics 'Bruker SHELXTL'
_computing_publication_material 'Bruker SHELXTL'
_computing_structure_refinement 'SHELXL-2014 (Sheldrick, 2014)'
_computing_structure_solution 'Bruker SHELXTL 2013/1'
_diffrn_ambient_temperature 88(2)
_diffrn_measured_fraction_theta_full 0.998
_diffrn_measured_fraction_theta_max 0.968
_diffrn_measurement_device_type 'Bruker SMART APEX II CCD'
_diffrn_measurement_method '\f and \w scans'
_diffrn_radiation_type MoK\a
_diffrn_radiation_wavelength 0.71073
_diffrn_reflns_av_R_equivalents 0.0277
_diffrn_reflns_av_unetI/netI 0.0383
_diffrn_reflns_Laue_measured_fraction_full 0.998
_diffrn_reflns_Laue_measured_fraction_max 0.968
_diffrn_reflns_limit_h_max 15
_diffrn_reflns_limit_h_min -15
_diffrn_reflns_limit_k_max 25
_diffrn_reflns_limit_k_min -25
_diffrn_reflns_limit_l_max 27
_diffrn_reflns_limit_l_min -27
_diffrn_reflns_number 49543
_diffrn_reflns_point_group_measured_fraction_full 0.998
_diffrn_reflns_point_group_measured_fraction_max 0.968
_diffrn_reflns_theta_full 25.242
_diffrn_reflns_theta_max 28.301
_diffrn_reflns_theta_min 1.842
_diffrn_source 'fine-focus sealed tube'
_exptl_absorpt_coefficient_mu 0.523
_exptl_absorpt_correction_T_max 0.9622
_exptl_absorpt_correction_T_min 0.8850
_exptl_absorpt_correction_type numerical
_exptl_absorpt_process_details 'Bruker SADABS 2012/1'
_exptl_crystal_colour violet
_exptl_crystal_density_diffrn 1.208
_exptl_crystal_density_meas ?
_exptl_crystal_density_method not_measured
_exptl_crystal_description irregular
_exptl_crystal_F_000 1530
_exptl_crystal_size_max 0.273
_exptl_crystal_size_mid 0.256
_exptl_crystal_size_min 0.146
_refine_diff_density_max 0.467
_refine_diff_density_min -0.497
_refine_diff_density_rms 0.053
_refine_ls_extinction_method none
_refine_ls_goodness_of_fit_ref 1.034
_refine_ls_hydrogen_treatment constr
_refine_ls_matrix_type full
_refine_ls_number_parameters 974
_refine_ls_number_reflns 19320
_refine_ls_number_restraints 0
_refine_ls_restrained_S_all 1.034
_refine_ls_R_factor_all 0.0565
_refine_ls_R_factor_gt 0.0402
_refine_ls_shift/su_max 0.001
_refine_ls_shift/su_mean 0.000
_refine_ls_structure_factor_coef Fsqd
_refine_ls_weighting_details 'w=1/[\s^2^(Fo^2^)+(0.0487P)^2^+1.3325P] where P=(Fo^2^+2Fc^2^)/3'
_refine_ls_weighting_scheme calc
_refine_ls_wR_factor_gt 0.0975
_refine_ls_wR_factor_ref 0.1047
_reflns_Friedel_coverage 0.000
_reflns_number_gt 15106
_reflns_number_total 19320
_reflns_threshold_expression 'I > 2\s(I)'
_cod_data_source_file ic5017214_si_002.cif
_cod_data_source_block afh393_3c
_cod_depositor_comments
;Adding full bibliography for 4340739--4340747.cif.

The following automatic conversions were performed:

'_exptl_crystal_density_meas' value 'not_measured' was changed to '?'
- the value is perceived as not measured.

Automatic conversion script
Id: cif_fix_values 3008 2015-01-20 13:52:24Z robertas 
;
_cod_original_formula_sum 'C47.50 H39.50 N2 Ni O2'
_cod_database_code 4340747
_shelx_space_group_comment
; 
The symmetry employed for this shelxl refinement is uniquely defined 
by the following loop, which should always be used as a source of 
symmetry information in preference to the above space-group names. 
They are only intended as comments. 
;
_shelx_estimated_absorpt_t_min 0.870
_shelx_estimated_absorpt_t_max 0.927
_shelxl_version_number 2014-2

loop_
_space_group_symop_operation_xyz
'x, y, z'
'-x, -y, -z'

loop_
_atom_site_label
_atom_site_type_symbol
_atom_site_fract_x
_atom_site_fract_y
_atom_site_fract_z
_atom_site_U_iso_or_equiv
_atom_site_adp_type
_atom_site_occupancy
_atom_site_site_symmetry_order
_atom_site_calc_flag
_atom_site_refinement_flags_posn
_atom_site_refinement_flags_adp
_atom_site_refinement_flags_occupancy
_atom_site_disorder_assembly
_atom_site_disorder_group
Ni1 Ni 0.44138(2) 0.33326(2) 0.16078(2) 0.01706(6) Uani 1 1 d . . . . .
O1 O 0.31065(10) 0.29551(6) 0.19324(6) 0.0194(2) Uani 1 1 d . . . . .
O2 O 0.54419(10) 0.37743(6) 0.25505(6) 0.0180(2) Uani 1 1 d . . . . .
N1 N 0.34040(12) 0.29269(8) 0.06622(7) 0.0181(3) Uani 1 1 d . . . . .
N2 N 0.56839(13) 0.36642(8) 0.12368(7) 0.0193(3) Uani 1 1 d . . . . .
C1 C 0.35010(15) 0.31849(9) 0.26432(8) 0.0176(3) Uani 1 1 d . . . . .
C2 C 0.47791(15) 0.36304(9) 0.29824(8) 0.0167(3) Uani 1 1 d . . . . .
C3 C 0.53260(15) 0.39246(9) 0.37475(9) 0.0190(3) Uani 1 1 d . . . . .
C4 C 0.66269(16) 0.43950(10) 0.40884(9) 0.0224(3) Uani 1 1 d . . . . .
H4A H 0.7157 0.4501 0.3808 0.027 Uiso 1 1 calc R U . . .
C5 C 0.71277(18) 0.46991(11) 0.48238(10) 0.0306(4) Uani 1 1 d . . . . .
H5A H 0.8002 0.5017 0.5052 0.037 Uiso 1 1 calc R U . . .
C6 C 0.63456(19) 0.45387(12) 0.52362(10) 0.0348(5) Uani 1 1 d . . . . .
H6A H 0.6692 0.4752 0.5745 0.042 Uiso 1 1 calc R U . . .
C7 C 0.50815(18) 0.40759(12) 0.49121(10) 0.0307(4) Uani 1 1 d . . . . .
H7A H 0.4569 0.3973 0.5202 0.037 Uiso 1 1 calc R U . . .
C8 C 0.45270(16) 0.37507(10) 0.41612(9) 0.0223(3) Uani 1 1 d . . . . .
C9 C 0.31821(16) 0.32558(10) 0.37995(9) 0.0226(4) Uani 1 1 d . . . . .
C10 C 0.23500(18) 0.30185(12) 0.41712(10) 0.0317(4) Uani 1 1 d . . . . .
H10A H 0.2664 0.3188 0.4680 0.038 Uiso 1 1 calc R U . . .
C11 C 0.10935(18) 0.25472(13) 0.38164(11) 0.0357(5) Uani 1 1 d . . . . .
H11A H 0.0559 0.2394 0.4082 0.043 Uiso 1 1 calc R U . . .
C12 C 0.05961(18) 0.22915(12) 0.30696(10) 0.0317(4) Uani 1 1 d . . . . .
H12A H -0.0274 0.1970 0.2829 0.038 Uiso 1 1 calc R U . . .
C13 C 0.13751(16) 0.25084(10) 0.26835(10) 0.0243(4) Uani 1 1 d . . . . .
H13A H 0.1040 0.2339 0.2176 0.029 Uiso 1 1 calc R U . . .
C14 C 0.26670(16) 0.29805(10) 0.30389(9) 0.0202(3) Uani 1 1 d . . . . .
C15 C 0.39774(15) 0.30423(9) 0.01848(9) 0.0188(3) Uani 1 1 d . . . . .
C16 C 0.34236(16) 0.27431(10) -0.05946(9) 0.0210(3) Uani 1 1 d . . . . .
C17 C 0.21432(16) 0.22477(10) -0.09702(9) 0.0255(4) Uani 1 1 d . . . . .
H17A H 0.1581 0.2137 -0.0707 0.031 Uiso 1 1 calc R U . . .
C18 C 0.16877(17) 0.19207(11) -0.17070(9) 0.0288(4) Uani 1 1 d . . . . .
H18A H 0.0824 0.1585 -0.1946 0.035 Uiso 1 1 calc R U . . .
C19 C 0.24869(18) 0.20813(12) -0.20995(10) 0.0339(4) Uani 1 1 d . . . . .
H19A H 0.2182 0.1845 -0.2607 0.041 Uiso 1 1 calc R U . . .
C20 C 0.37277(18) 0.25860(12) -0.17490(10) 0.0343(5) Uani 1 1 d . . . . .
H20A H 0.4265 0.2700 -0.2024 0.041 Uiso 1 1 calc R U . . .
C21 C 0.42275(17) 0.29384(10) -0.09998(9) 0.0245(4) Uani 1 1 d . . . . .
C22 C 0.55592(17) 0.34762(10) -0.06448(9) 0.0243(4) Uani 1 1 d . . . . .
C23 C 0.62931(18) 0.37467(11) -0.10509(10) 0.0315(4) Uani 1 1 d . . . . .
H23A H 0.5909 0.3596 -0.1554 0.038 Uiso 1 1 calc R U . . .
C24 C 0.75583(19) 0.42260(11) -0.07359(10) 0.0327(4) Uani 1 1 d . . . . .
H24A H 0.8036 0.4399 -0.1021 0.039 Uiso 1 1 calc R U . . .
C25 C 0.81298(18) 0.44535(11) -0.00036(10) 0.0316(4) Uani 1 1 d . . . . .
H25A H 0.9005 0.4771 0.0213 0.038 Uiso 1 1 calc R U . . .
C26 C 0.74231(17) 0.42169(11) 0.04126(10) 0.0290(4) Uani 1 1 d . . . . .
H26A H 0.7818 0.4386 0.0916 0.035 Uiso 1 1 calc R U . . .
C27 C 0.61298(16) 0.37312(9) 0.01061(9) 0.0217(3) Uani 1 1 d . . . . .
C28 C 0.53357(15) 0.34973(9) 0.05317(9) 0.0192(3) Uani 1 1 d . . . . .
C29 C 0.20877(15) 0.24737(9) 0.04998(8) 0.0179(3) Uani 1 1 d . . . . .
C30 C 0.12489(16) 0.28508(10) 0.05545(9) 0.0201(3) Uani 1 1 d . . . . .
C31 C 0.00015(16) 0.24033(11) 0.04536(9) 0.0244(4) Uani 1 1 d . . . . .
H31A H -0.0584 0.2652 0.0487 0.029 Uiso 1 1 calc R U . . .
C32 C -0.04125(16) 0.16068(11) 0.03059(10) 0.0276(4) Uani 1 1 d . . . . .
C33 C 0.04577(17) 0.12538(10) 0.02577(10) 0.0265(4) Uani 1 1 d . . . . .
H33A H 0.0184 0.0708 0.0152 0.032 Uiso 1 1 calc R U . . .
C34 C 0.17151(16) 0.16734(10) 0.03589(9) 0.0222(3) Uani 1 1 d . . . . .
C35 C 0.16820(18) 0.37179(10) 0.07202(10) 0.0285(4) Uani 1 1 d . . . . .
H35A H 0.2042 0.3851 0.0360 0.043 Uiso 1 1 calc R U . . .
H35B H 0.2327 0.3990 0.1196 0.043 Uiso 1 1 calc R U . . .
H35C H 0.0958 0.3876 0.0712 0.043 Uiso 1 1 calc R U . . .
C36 C -0.17628(18) 0.11241(13) 0.02025(13) 0.0432(5) Uani 1 1 d . . . . .
H36A H -0.2237 0.1464 0.0275 0.065 Uiso 1 1 calc R U . . .
H36B H -0.1771 0.0857 0.0550 0.065 Uiso 1 1 calc R U . . .
H36C H -0.2157 0.0739 -0.0285 0.065 Uiso 1 1 calc R U . . .
C37 C 0.26420(18) 0.12794(11) 0.02991(11) 0.0330(4) Uani 1 1 d . . . . .
H37A H 0.2246 0.0735 0.0254 0.049 Uiso 1 1 calc R U . . .
H37B H 0.3395 0.1547 0.0729 0.049 Uiso 1 1 calc R U . . .
H37C H 0.2889 0.1300 -0.0125 0.049 Uiso 1 1 calc R U . . .
C38 C 0.69565(16) 0.40431(10) 0.17327(9) 0.0233(4) Uani 1 1 d . . . . .
C39 C 0.76705(18) 0.35895(12) 0.18324(11) 0.0324(4) Uani 1 1 d . . . . .
C40 C 0.88232(19) 0.39383(16) 0.23984(12) 0.0449(6) Uani 1 1 d . . . . .
H40A H 0.9327 0.3642 0.2477 0.054 Uiso 1 1 calc R U . . .
C41 C 0.92395(19) 0.46995(16) 0.28424(11) 0.0478(6) Uani 1 1 d . . . . .
C42 C 0.8537(2) 0.51456(13) 0.27065(10) 0.0435(6) Uani 1 1 d . . . . .
H42A H 0.8856 0.5681 0.2995 0.052 Uiso 1 1 calc R U . . .
C43 C 0.73722(17) 0.48267(11) 0.21555(9) 0.0292(4) Uani 1 1 d . . . . .
C44 C 0.7203(2) 0.27549(13) 0.13558(13) 0.0448(5) Uani 1 1 d . . . . .
H44A H 0.6364 0.2472 0.1366 0.067 Uiso 1 1 calc R U . . .
H44B H 0.7793 0.2520 0.1526 0.067 Uiso 1 1 calc R U . . .
H44C H 0.7149 0.2727 0.0864 0.067 Uiso 1 1 calc R U . . .
C45 C 1.0437(2) 0.5049(2) 0.34973(13) 0.0846(12) Uani 1 1 d . . . . .
H45A H 1.0897 0.4698 0.3470 0.127 Uiso 1 1 calc R U . . .
H45B H 1.0204 0.5121 0.3934 0.127 Uiso 1 1 calc R U . . .
H45C H 1.0978 0.5554 0.3508 0.127 Uiso 1 1 calc R U . . .
C46 C 0.6592(2) 0.52953(11) 0.20150(11) 0.0381(5) Uani 1 1 d . . . . .
H46A H 0.6396 0.5257 0.1512 0.057 Uiso 1 1 calc R U . . .
H46B H 0.7066 0.5841 0.2326 0.057 Uiso 1 1 calc R U . . .
H46C H 0.5802 0.5095 0.2115 0.057 Uiso 1 1 calc R U . . .
Ni2 Ni 0.48784(2) 0.12643(2) -0.29734(2) 0.02505(6) Uani 1 1 d . . . . .
O3 O 0.35229(12) 0.14599(7) -0.34256(7) 0.0262(3) Uani 1 1 d . . . . .
O4 O 0.58711(12) 0.22566(7) -0.28380(7) 0.0301(3) Uani 1 1 d . . . . .
N3 N 0.39679(14) 0.02629(8) -0.30582(8) 0.0233(3) Uani 1 1 d . . . . .
N4 N 0.62338(14) 0.10635(8) -0.25369(9) 0.0262(3) Uani 1 1 d . . . . .
C47 C 0.39030(18) 0.21885(10) -0.34190(9) 0.0251(4) Uani 1 1 d . . . . .
C48 C 0.51770(19) 0.26203(10) -0.30970(10) 0.0274(4) Uani 1 1 d . . . . .
C49 C 0.5724(2) 0.34274(10) -0.30068(10) 0.0284(4) Uani 1 1 d . . . . .
C50 C 0.7025(2) 0.38601(11) -0.26482(10) 0.0319(4) Uani 1 1 d . . . . .
H50A H 0.7561 0.3610 -0.2485 0.038 Uiso 1 1 calc R U . . .
C51 C 0.7528(2) 0.46459(11) -0.25314(11) 0.0356(5) Uani 1 1 d . . . . .
H51A H 0.8405 0.4941 -0.2284 0.043 Uiso 1 1 calc R U . . .
C52 C 0.6722(2) 0.50041(11) -0.27842(11) 0.0402(5) Uani 1 1 d . . . . .
H52A H 0.7062 0.5545 -0.2705 0.048 Uiso 1 1 calc R U . . .
C53 C 0.5455(2) 0.45837(11) -0.31433(10) 0.0363(5) Uani 1 1 d . . . . .
H53A H 0.4935 0.4839 -0.3312 0.044 Uiso 1 1 calc R U . . .
C54 C 0.4906(2) 0.37814(10) -0.32672(10) 0.0306(4) Uani 1 1 d . . . . .
C55 C 0.3555(2) 0.33166(11) -0.36318(9) 0.0297(4) Uani 1 1 d . . . . .
C56 C 0.2685(2) 0.36373(12) -0.39051(10) 0.0384(5) Uani 1 1 d . . . . .
H56A H 0.2991 0.4169 -0.3863 0.046 Uiso 1 1 calc R U . . .
C57 C 0.1417(2) 0.31974(13) -0.42270(11) 0.0411(5) Uani 1 1 d . . . . .
H57A H 0.0861 0.3426 -0.4409 0.049 Uiso 1 1 calc R U . . .
C58 C 0.0931(2) 0.24161(13) -0.42911(10) 0.0388(5) Uani 1 1 d . . . . .
H58A H 0.0050 0.2116 -0.4514 0.047 Uiso 1 1 calc R U . . .
C59 C 0.1742(2) 0.20851(12) -0.40284(10) 0.0326(4) Uani 1 1 d . . . . .
H59A H 0.1413 0.1555 -0.4069 0.039 Uiso 1 1 calc R U . . .
C60 C 0.3046(2) 0.25232(11) -0.37010(9) 0.0293(4) Uani 1 1 d . . . . .
C62 C 0.41792(17) -0.09359(10) -0.28589(10) 0.0243(4) Uani 1 1 d . . . . .
C61 C 0.46449(17) -0.01262(10) -0.28238(10) 0.0233(4) Uani 1 1 d . . . . .
C63 C 0.29009(18) -0.14471(11) -0.31938(12) 0.0338(5) Uani 1 1 d . . . . .
H63A H 0.2296 -0.1263 -0.3404 0.041 Uiso 1 1 calc R U . . .
C64 C 0.25104(19) -0.22113(11) -0.32223(13) 0.0376(5) Uani 1 1 d . . . . .
H64A H 0.1646 -0.2547 -0.3456 0.045 Uiso 1 1 calc R U . . .
C65 C 0.33712(19) -0.24872(11) -0.29132(12) 0.0357(5) Uani 1 1 d . . . . .
H65A H 0.3100 -0.3009 -0.2924 0.043 Uiso 1 1 calc R U . . .
C66 C 0.46271(19) -0.20011(10) -0.25884(12) 0.0322(4) Uani 1 1 d . . . . .
H66A H 0.5213 -0.2195 -0.2375 0.039 Uiso 1 1 calc R U . . .
C67 C 0.50686(17) -0.12279(10) -0.25633(10) 0.0250(4) Uani 1 1 d . . . . .
C68 C 0.64372(17) -0.07412(10) -0.22432(10) 0.0239(4) Uani 1 1 d . . . . .
C69 C 0.73180(19) -0.10493(11) -0.19880(11) 0.0323(4) Uani 1 1 d . . . . .
H69A H 0.7022 -0.1580 -0.2028 0.039 Uiso 1 1 calc R U . . .
C70 C 0.85952(19) -0.06092(11) -0.16813(11) 0.0311(4) Uani 1 1 d . . . . .
H70A H 0.9168 -0.0838 -0.1521 0.037 Uiso 1 1 calc R U . . .
C71 C 0.90388(18) 0.01670(11) -0.16078(10) 0.0286(4) Uani 1 1 d . . . . .
H71A H 0.9915 0.0479 -0.1382 0.034 Uiso 1 1 calc R U . . .
C72 C 0.82075(18) 0.04880(11) -0.18622(11) 0.0322(4) Uani 1 1 d . . . . .
H72A H 0.8524 0.1022 -0.1811 0.039 Uiso 1 1 calc R U . . .
C73 C 0.68990(17) 0.00456(10) -0.21961(10) 0.0242(4) Uani 1 1 d . . . . .
C74 C 0.59918(17) 0.03535(10) -0.25034(10) 0.0249(4) Uani 1 1 d . . . . .
C75 C 0.26111(16) -0.00079(10) -0.32960(9) 0.0227(4) Uani 1 1 d . . . . .
C76 C 0.19978(17) 0.00384(10) -0.27835(10) 0.0271(4) Uani 1 1 d . . . . .
C77 C 0.0688(2) -0.02025(12) -0.30256(14) 0.0439(6) Uani 1 1 d . . . . .
H77A H 0.0257 -0.0183 -0.2684 0.053 Uiso 1 1 calc R U . . .
C78 C -0.0008(2) -0.04677(13) -0.37402(17) 0.0586(8) Uani 1 1 d . . . . .
C79 C 0.0642(3) -0.04841(13) -0.42283(14) 0.0562(8) Uani 1 1 d . . . . .
H79A H 0.0173 -0.0656 -0.4723 0.067 Uiso 1 1 calc R U . . .
C80 C 0.1942(2) -0.02616(11) -0.40269(11) 0.0399(5) Uani 1 1 d . . . . .
C81 C 0.2721(2) 0.03020(13) -0.20019(11) 0.0394(5) Uani 1 1 d . . . . .
H81A H 0.2171 0.0396 -0.1720 0.059 Uiso 1 1 calc R U . . .
H81B H 0.3455 0.0784 -0.1868 0.059 Uiso 1 1 calc R U . . .
H81C H 0.3010 -0.0101 -0.1906 0.059 Uiso 1 1 calc R U . . .
C82 C -0.1380(9) -0.0746(6) -0.4158(5) 0.060(2) Uani 0.5 1 d . . P A 1
H82A H -0.1870 -0.0727 -0.3829 0.090 Uiso 0.5 1 calc R U P A 1
H82B H -0.1666 -0.1282 -0.4487 0.090 Uiso 0.5 1 calc R U P A 1
H82C H -0.1504 -0.0410 -0.4433 0.090 Uiso 0.5 1 calc R U P A 1
C83 C 0.2845(8) -0.0334(6) -0.4539(5) 0.0454(19) Uani 0.5 1 d . . P B 1
H83A H 0.2312 -0.0572 -0.5044 0.068 Uiso 0.5 1 calc R U P B 1
H83B H 0.3309 -0.0658 -0.4423 0.068 Uiso 0.5 1 calc R U P B 1
H83C H 0.3449 0.0186 -0.4452 0.068 Uiso 0.5 1 calc R U P B 1
C82A C -0.1482(8) -0.0741(6) -0.3841(4) 0.056(2) Uani 0.5 1 d . . P A 2
H82D H -0.1598 -0.0666 -0.3371 0.083 Uiso 0.5 1 calc R U P A 2
H82E H -0.1908 -0.1294 -0.4141 0.083 Uiso 0.5 1 calc R U P A 2
H82F H -0.1845 -0.0433 -0.4072 0.083 Uiso 0.5 1 calc R U P A 2
C83A C 0.2390(7) -0.0296(5) -0.4597(5) 0.0402(17) Uani 0.5 1 d . . P B 2
H83D H 0.1679 -0.0476 -0.5040 0.060 Uiso 0.5 1 calc R U P B 2
H83E H 0.2828 -0.0660 -0.4633 0.060 Uiso 0.5 1 calc R U P B 2
H83F H 0.2981 0.0222 -0.4524 0.060 Uiso 0.5 1 calc R U P B 2
C84 C 0.74581(17) 0.16905(10) -0.22445(10) 0.0251(4) Uani 1 1 d . . . . .
C85 C 0.81876(18) 0.18042(10) -0.26903(11) 0.0302(4) Uani 1 1 d . . . . .
C86 C 0.93135(19) 0.24494(11) -0.24135(11) 0.0319(4) Uani 1 1 d . . . . .
H86A H 0.9819 0.2537 -0.2710 0.038 Uiso 1 1 calc R U . . .
C87 C 0.97261(18) 0.29720(10) -0.17158(11) 0.0295(4) Uani 1 1 d . . . . .
C88 C 0.89699(18) 0.28407(10) -0.12901(10) 0.0276(4) Uani 1 1 d . . . . .
H88A H 0.9244 0.3192 -0.0812 0.033 Uiso 1 1 calc R U . . .
C89 C 0.78222(18) 0.22076(10) -0.15474(10) 0.0253(4) Uani 1 1 d . . . . .
C90 C 0.7773(2) 0.12333(13) -0.34439(12) 0.0500(6) Uani 1 1 d . . . . .
H90A H 0.8379 0.1419 -0.3681 0.075 Uiso 1 1 calc R U . . .
H90B H 0.6931 0.1188 -0.3713 0.075 Uiso 1 1 calc R U . . .
H90C H 0.7739 0.0723 -0.3427 0.075 Uiso 1 1 calc R U . . .
C91 C 1.0958(2) 0.36670(12) -0.14345(12) 0.0414(5) Uani 1 1 d . . . . .
H91A H 1.1616 0.3503 -0.1568 0.062 Uiso 1 1 calc R U . . .
H91B H 1.1211 0.3892 -0.0911 0.062 Uiso 1 1 calc R U . . .
H91C H 1.0849 0.4058 -0.1642 0.062 Uiso 1 1 calc R U . . .
C92 C 0.7001(2) 0.20752(12) -0.10848(11) 0.0352(5) Uani 1 1 d . . . . .
H92A H 0.7367 0.2514 -0.0629 0.053 Uiso 1 1 calc R U . . .
H92B H 0.6953 0.1594 -0.0993 0.053 Uiso 1 1 calc R U . . .
H92C H 0.6148 0.2032 -0.1332 0.053 Uiso 1 1 calc R U . . .
C93 C -0.49654(18) 0.01316(14) -0.06292(13) 0.0433(5) Uani 1 1 d . . . . .
H93 H -0.4939 0.0223 -0.1061 0.052 Uiso 1 1 calc R U . . .
C94 C -0.50654(19) -0.05849(14) -0.05826(13) 0.0453(6) Uani 1 1 d . . . . .
H94 H -0.5113 -0.0989 -0.0984 0.054 Uiso 1 1 calc R U . . .
C95 C -0.50961(19) -0.07171(14) 0.00444(14) 0.0458(6) Uani 1 1 d . . . . .
H95 H -0.5160 -0.1211 0.0075 0.055 Uiso 1 1 calc R U . . .

loop_
_atom_site_aniso_label
_atom_site_aniso_U_11
_atom_site_aniso_U_22
_atom_site_aniso_U_33
_atom_site_aniso_U_23
_atom_site_aniso_U_13
_atom_site_aniso_U_12
Ni1 0.01521(10) 0.01840(11) 0.01505(10) 0.00490(8) 0.00578(8) 0.00320(8)
O1 0.0166(6) 0.0229(6) 0.0165(6) 0.0066(5) 0.0062(5) 0.0041(5)
O2 0.0170(6) 0.0182(6) 0.0175(6) 0.0070(4) 0.0063(4) 0.0039(4)
N1 0.0164(7) 0.0183(7) 0.0166(7) 0.0040(5) 0.0060(5) 0.0038(5)
N2 0.0164(7) 0.0193(7) 0.0170(7) 0.0034(5) 0.0054(5) 0.0023(5)
C1 0.0207(8) 0.0177(8) 0.0174(8) 0.0086(6) 0.0065(6) 0.0092(6)
C2 0.0201(8) 0.0161(7) 0.0171(8) 0.0081(6) 0.0069(6) 0.0085(6)
C3 0.0218(8) 0.0171(8) 0.0198(8) 0.0093(6) 0.0057(7) 0.0083(6)
C4 0.0227(9) 0.0249(9) 0.0209(8) 0.0117(7) 0.0061(7) 0.0083(7)
C5 0.0272(10) 0.0345(10) 0.0245(9) 0.0113(8) 0.0024(8) 0.0079(8)
C6 0.0317(10) 0.0496(12) 0.0181(9) 0.0123(9) 0.0023(8) 0.0124(9)
C7 0.0323(10) 0.0434(11) 0.0200(9) 0.0152(8) 0.0098(8) 0.0149(9)
C8 0.0237(9) 0.0268(9) 0.0202(8) 0.0124(7) 0.0069(7) 0.0114(7)
C9 0.0243(9) 0.0289(9) 0.0218(9) 0.0138(7) 0.0109(7) 0.0130(7)
C10 0.0297(10) 0.0494(12) 0.0220(9) 0.0184(9) 0.0118(8) 0.0157(9)
C11 0.0276(10) 0.0558(13) 0.0331(11) 0.0244(10) 0.0188(9) 0.0143(9)
C12 0.0201(9) 0.0445(12) 0.0311(10) 0.0152(9) 0.0109(8) 0.0094(8)
C13 0.0197(8) 0.0307(9) 0.0238(9) 0.0108(7) 0.0084(7) 0.0094(7)
C14 0.0212(8) 0.0232(8) 0.0225(8) 0.0125(7) 0.0102(7) 0.0109(7)
C15 0.0195(8) 0.0183(8) 0.0175(8) 0.0045(6) 0.0071(6) 0.0063(6)
C16 0.0220(8) 0.0222(8) 0.0189(8) 0.0053(7) 0.0080(7) 0.0091(7)
C17 0.0214(9) 0.0306(9) 0.0203(9) 0.0049(7) 0.0079(7) 0.0067(7)
C18 0.0206(9) 0.0365(10) 0.0214(9) 0.0040(8) 0.0039(7) 0.0080(8)
C19 0.0287(10) 0.0492(12) 0.0169(9) 0.0066(8) 0.0061(8) 0.0109(9)
C20 0.0276(10) 0.0515(13) 0.0200(9) 0.0113(9) 0.0103(8) 0.0093(9)
C21 0.0237(9) 0.0289(9) 0.0211(9) 0.0094(7) 0.0087(7) 0.0088(7)
C22 0.0265(9) 0.0259(9) 0.0220(9) 0.0088(7) 0.0117(7) 0.0088(7)
C23 0.0328(10) 0.0383(11) 0.0235(9) 0.0132(8) 0.0134(8) 0.0083(9)
C24 0.0352(11) 0.0315(10) 0.0303(10) 0.0105(8) 0.0206(9) 0.0043(8)
C25 0.0273(10) 0.0277(10) 0.0300(10) 0.0041(8) 0.0157(8) -0.0024(8)
C26 0.0273(10) 0.0283(9) 0.0228(9) 0.0034(7) 0.0122(8) 0.0009(8)
C27 0.0241(9) 0.0185(8) 0.0212(8) 0.0049(7) 0.0117(7) 0.0049(7)
C28 0.0204(8) 0.0170(8) 0.0176(8) 0.0032(6) 0.0079(6) 0.0047(6)
C29 0.0158(8) 0.0204(8) 0.0145(7) 0.0045(6) 0.0046(6) 0.0042(6)
C30 0.0225(8) 0.0219(8) 0.0155(8) 0.0053(6) 0.0061(6) 0.0090(7)
C31 0.0211(9) 0.0314(9) 0.0232(9) 0.0086(7) 0.0077(7) 0.0139(7)
C32 0.0186(9) 0.0325(10) 0.0284(10) 0.0120(8) 0.0062(7) 0.0052(7)
C33 0.0234(9) 0.0195(8) 0.0309(10) 0.0089(7) 0.0048(7) 0.0032(7)
C34 0.0214(8) 0.0208(8) 0.0233(9) 0.0070(7) 0.0059(7) 0.0085(7)
C35 0.0311(10) 0.0230(9) 0.0301(10) 0.0067(8) 0.0074(8) 0.0130(8)
C36 0.0199(10) 0.0467(13) 0.0587(15) 0.0222(11) 0.0117(10) 0.0043(9)
C37 0.0279(10) 0.0251(9) 0.0444(12) 0.0085(8) 0.0098(9) 0.0128(8)
C38 0.0177(8) 0.0285(9) 0.0178(8) 0.0067(7) 0.0077(7) 0.0005(7)
C39 0.0223(9) 0.0464(12) 0.0347(11) 0.0210(9) 0.0153(8) 0.0111(8)
C40 0.0238(10) 0.0781(17) 0.0435(13) 0.0346(13) 0.0159(9) 0.0188(11)
C41 0.0214(10) 0.0802(18) 0.0281(11) 0.0190(12) 0.0091(9) 0.0000(11)
C42 0.0331(11) 0.0479(13) 0.0216(10) -0.0028(9) 0.0130(9) -0.0125(10)
C43 0.0269(9) 0.0283(9) 0.0201(9) 0.0024(7) 0.0133(7) -0.0050(8)
C44 0.0415(13) 0.0468(13) 0.0647(16) 0.0275(12) 0.0290(12) 0.0266(11)
C45 0.0270(13) 0.159(3) 0.0307(13) 0.0246(17) 0.0021(10) -0.0021(16)
C46 0.0478(13) 0.0215(9) 0.0407(12) 0.0049(8) 0.0290(10) 0.0018(9)
Ni2 0.02967(13) 0.01691(11) 0.03691(14) 0.01393(10) 0.01723(11) 0.01158(10)
O3 0.0372(7) 0.0207(6) 0.0287(7) 0.0129(5) 0.0152(6) 0.0150(5)
O4 0.0351(7) 0.0206(6) 0.0458(8) 0.0186(6) 0.0208(6) 0.0143(6)
N3 0.0270(8) 0.0180(7) 0.0302(8) 0.0099(6) 0.0156(6) 0.0100(6)
N4 0.0264(8) 0.0160(7) 0.0413(9) 0.0122(6) 0.0171(7) 0.0088(6)
C47 0.0411(11) 0.0223(9) 0.0208(9) 0.0104(7) 0.0175(8) 0.0162(8)
C48 0.0457(11) 0.0219(9) 0.0298(10) 0.0150(8) 0.0244(9) 0.0195(8)
C49 0.0503(12) 0.0213(9) 0.0259(9) 0.0124(7) 0.0248(9) 0.0175(8)
C50 0.0539(13) 0.0236(9) 0.0319(10) 0.0143(8) 0.0275(10) 0.0193(9)
C51 0.0597(14) 0.0230(9) 0.0312(10) 0.0120(8) 0.0278(10) 0.0138(9)
C52 0.0807(17) 0.0195(9) 0.0338(11) 0.0145(8) 0.0341(12) 0.0214(11)
C53 0.0722(16) 0.0257(10) 0.0278(10) 0.0163(8) 0.0273(10) 0.0272(10)
C54 0.0631(14) 0.0239(9) 0.0212(9) 0.0134(7) 0.0270(9) 0.0242(9)
C55 0.0546(13) 0.0290(10) 0.0186(9) 0.0144(8) 0.0189(9) 0.0233(9)
C56 0.0774(17) 0.0359(11) 0.0252(10) 0.0193(9) 0.0264(11) 0.0383(12)
C57 0.0670(16) 0.0468(13) 0.0244(10) 0.0169(9) 0.0138(10) 0.0387(12)
C58 0.0586(14) 0.0453(12) 0.0214(10) 0.0133(9) 0.0116(9) 0.0314(11)
C59 0.0512(13) 0.0329(10) 0.0199(9) 0.0111(8) 0.0122(9) 0.0226(9)
C60 0.0537(12) 0.0299(10) 0.0166(8) 0.0119(7) 0.0180(8) 0.0242(9)
C62 0.0261(9) 0.0167(8) 0.0370(10) 0.0106(7) 0.0191(8) 0.0101(7)
C61 0.0269(9) 0.0177(8) 0.0323(10) 0.0103(7) 0.0172(8) 0.0110(7)
C63 0.0261(10) 0.0226(9) 0.0609(14) 0.0170(9) 0.0224(9) 0.0124(8)
C64 0.0263(10) 0.0214(9) 0.0702(15) 0.0159(10) 0.0256(10) 0.0090(8)
C65 0.0354(11) 0.0182(9) 0.0655(14) 0.0194(9) 0.0295(10) 0.0126(8)
C66 0.0335(11) 0.0205(9) 0.0531(13) 0.0177(9) 0.0225(9) 0.0143(8)
C67 0.0323(10) 0.0179(8) 0.0343(10) 0.0116(7) 0.0204(8) 0.0132(7)
C68 0.0285(9) 0.0196(8) 0.0287(9) 0.0089(7) 0.0157(8) 0.0111(7)
C69 0.0366(11) 0.0210(9) 0.0440(12) 0.0165(8) 0.0137(9) 0.0123(8)
C70 0.0338(10) 0.0284(10) 0.0366(11) 0.0153(8) 0.0112(9) 0.0160(8)
C71 0.0272(10) 0.0255(9) 0.0345(10) 0.0089(8) 0.0127(8) 0.0113(8)
C72 0.0298(10) 0.0181(9) 0.0517(13) 0.0132(8) 0.0174(9) 0.0095(8)
C73 0.0269(9) 0.0188(8) 0.0335(10) 0.0103(7) 0.0173(8) 0.0112(7)
C74 0.0270(9) 0.0160(8) 0.0381(10) 0.0105(7) 0.0188(8) 0.0099(7)
C75 0.0256(9) 0.0181(8) 0.0246(9) 0.0079(7) 0.0065(7) 0.0093(7)
C76 0.0275(9) 0.0239(9) 0.0345(10) 0.0100(8) 0.0133(8) 0.0140(8)
C77 0.0293(11) 0.0322(11) 0.0706(16) 0.0100(11) 0.0209(11) 0.0158(9)
C78 0.0312(12) 0.0276(12) 0.093(2) 0.0067(13) -0.0081(13) 0.0131(10)
C79 0.0585(16) 0.0278(11) 0.0472(14) 0.0069(10) -0.0256(13) 0.0064(11)
C80 0.0587(14) 0.0234(10) 0.0254(10) 0.0077(8) 0.0038(10) 0.0073(9)
C81 0.0461(13) 0.0478(13) 0.0304(11) 0.0147(9) 0.0207(10) 0.0191(10)
C82 0.039(3) 0.055(4) 0.076(6) 0.005(4) 0.006(4) 0.028(3)
C83 0.053(5) 0.070(4) 0.015(3) 0.011(2) 0.015(3) 0.028(4)
C82A 0.019(3) 0.044(3) 0.075(6) -0.003(4) -0.001(4) 0.007(2)
C83A 0.050(5) 0.034(3) 0.030(3) 0.009(2) 0.012(3) 0.008(3)
C84 0.0279(9) 0.0150(8) 0.0374(10) 0.0116(7) 0.0160(8) 0.0091(7)
C85 0.0338(10) 0.0225(9) 0.0346(10) 0.0061(8) 0.0188(9) 0.0087(8)
C86 0.0343(11) 0.0286(10) 0.0358(11) 0.0127(8) 0.0213(9) 0.0074(8)
C87 0.0327(10) 0.0192(9) 0.0366(11) 0.0125(8) 0.0132(8) 0.0060(8)
C88 0.0354(10) 0.0210(9) 0.0284(10) 0.0092(7) 0.0114(8) 0.0121(8)
C89 0.0328(10) 0.0231(9) 0.0315(10) 0.0163(8) 0.0172(8) 0.0153(8)
C90 0.0454(13) 0.0427(13) 0.0454(13) -0.0061(10) 0.0267(11) 0.0045(11)
C91 0.0417(12) 0.0259(10) 0.0468(13) 0.0119(9) 0.0149(10) 0.0001(9)
C92 0.0394(12) 0.0424(12) 0.0368(11) 0.0209(9) 0.0234(9) 0.0189(10)
C93 0.0176(10) 0.0611(15) 0.0468(13) 0.0162(11) 0.0068(9) 0.0142(10)
C94 0.0217(10) 0.0494(14) 0.0529(14) 0.0014(11) 0.0119(10) 0.0121(9)
C95 0.0232(10) 0.0470(13) 0.0677(17) 0.0183(12) 0.0141(10) 0.0165(10)

loop_
_atom_type_symbol
_atom_type_description
_atom_type_scat_dispersion_real
_atom_type_scat_dispersion_imag
_atom_type_scat_source
C C 0.0033 0.0016 'International Tables Vol C Tables 4.2.6.8 and 6.1.1.4'
H H 0.0000 0.0000 'International Tables Vol C Tables 4.2.6.8 and 6.1.1.4'
N N 0.0061 0.0033 'International Tables Vol C Tables 4.2.6.8 and 6.1.1.4'
O O 0.0106 0.0060 'International Tables Vol C Tables 4.2.6.8 and 6.1.1.4'
Ni Ni 0.3393 1.1124 'International Tables Vol C Tables 4.2.6.8 and 6.1.1.4'

loop_
_geom_angle_atom_site_label_1
_geom_angle_atom_site_label_2
_geom_angle_atom_site_label_3
_geom_angle
_geom_angle_site_symmetry_3
O1 Ni1 O2 87.10(5) .
O1 Ni1 N1 94.08(5) .
O2 Ni1 N1 177.87(6) .
O1 Ni1 N2 176.86(6) .
O2 Ni1 N2 95.57(5) .
N1 Ni1 N2 83.31(6) .
C1 O1 Ni1 110.93(10) .
C2 O2 Ni1 110.86(10) .
C15 N1 C29 125.81(14) .
C15 N1 Ni1 116.73(11) .
C29 N1 Ni1 117.34(10) .
C28 N2 C38 126.55(14) .
C28 N2 Ni1 116.52(11) .
C38 N2 Ni1 116.86(10) .
O1 C1 C2 115.71(14) .
O1 C1 C14 122.59(14) .
C2 C1 C14 121.70(15) .
O2 C2 C1 115.37(14) .
O2 C2 C3 123.14(14) .
C1 C2 C3 121.47(15) .
C4 C3 C8 120.39(15) .
C4 C3 C2 120.93(15) .
C8 C3 C2 118.66(15) .
C5 C4 C3 120.27(16) .
C4 C5 C6 119.78(18) .
C7 C6 C5 120.59(17) .
C6 C7 C8 121.66(17) .
C7 C8 C3 117.30(16) .
C7 C8 C9 122.96(16) .
C3 C8 C9 119.73(15) .
C10 C9 C14 116.92(16) .
C10 C9 C8 122.97(16) .
C14 C9 C8 120.09(15) .
C11 C10 C9 121.68(17) .
C10 C11 C12 120.76(17) .
C13 C12 C11 119.60(17) .
C12 C13 C14 120.24(16) .
C13 C14 C9 120.79(15) .
C13 C14 C1 120.91(15) .
C9 C14 C1 118.29(15) .
N1 C15 C16 128.00(15) .
N1 C15 C28 111.50(14) .
C16 C15 C28 120.42(14) .
C17 C16 C21 118.12(15) .
C17 C16 C15 123.69(15) .
C21 C16 C15 118.14(15) .
C18 C17 C16 121.75(16) .
C17 C18 C19 120.00(17) .
C20 C19 C18 119.50(17) .
C19 C20 C21 122.37(17) .
C20 C21 C16 118.12(16) .
C20 C21 C22 120.76(16) .
C16 C21 C22 121.10(15) .
C23 C22 C27 118.53(16) .
C23 C22 C21 120.32(16) .
C27 C22 C21 121.15(15) .
C24 C23 C22 121.56(17) .
C23 C24 C25 119.90(17) .
C26 C25 C24 119.84(17) .
C25 C26 C27 121.44(17) .
C26 C27 C22 118.64(15) .
C26 C27 C28 123.07(15) .
C22 C27 C28 118.26(15) .
N2 C28 C15 111.89(14) .
N2 C28 C27 127.84(15) .
C15 C28 C27 120.24(14) .
C30 C29 C34 121.92(15) .
C30 C29 N1 119.26(14) .
C34 C29 N1 118.53(14) .
C29 C30 C31 117.92(15) .
C29 C30 C35 120.84(15) .
C31 C30 C35 121.24(15) .
C32 C31 C30 122.11(16) .
C31 C32 C33 118.08(16) .
C31 C32 C36 122.00(17) .
C33 C32 C36 119.92(17) .
C32 C33 C34 122.16(16) .
C33 C34 C29 117.79(15) .
C33 C34 C37 121.39(16) .
C29 C34 C37 120.80(15) .
C43 C38 C39 122.49(17) .
C43 C38 N2 118.66(16) .
C39 C38 N2 118.39(16) .
C38 C39 C40 117.7(2) .
C38 C39 C44 120.83(18) .
C40 C39 C44 121.4(2) .
C41 C40 C39 121.4(2) .
C40 C41 C42 119.4(2) .
C40 C41 C45 120.7(3) .
C42 C41 C45 119.8(3) .
C41 C42 C43 121.7(2) .
C38 C43 C42 117.2(2) .
C38 C43 C46 120.58(17) .
C42 C43 C46 122.23(19) .
O4 Ni2 N4 92.73(6) .
O4 Ni2 O3 87.27(6) .
N4 Ni2 O3 179.04(6) .
O4 Ni2 N3 175.87(7) .
N4 Ni2 N3 83.39(6) .
O3 Ni2 N3 96.63(6) .
C47 O3 Ni2 110.33(12) .
C48 O4 Ni2 110.87(12) .
C61 N3 C75 125.19(14) .
C61 N3 Ni2 116.05(12) .
C75 N3 Ni2 118.44(11) .
C74 N4 C84 125.67(16) .
C74 N4 Ni2 116.90(12) .
C84 N4 Ni2 117.40(11) .
O3 C47 C48 115.59(16) .
O3 C47 C60 123.15(17) .
C48 C47 C60 121.21(16) .
O4 C48 C47 115.91(15) .
O4 C48 C49 121.59(18) .
C47 C48 C49 122.41(17) .
C50 C49 C54 121.07(17) .
C50 C49 C48 120.87(18) .
C54 C49 C48 118.02(18) .
C51 C50 C49 120.31(19) .
C50 C51 C52 119.1(2) .
C53 C52 C51 120.98(18) .
C52 C53 C54 121.53(19) .
C53 C54 C49 117.0(2) .
C53 C54 C55 123.24(18) .
C49 C54 C55 119.70(16) .
C60 C55 C56 116.9(2) .
C60 C55 C54 120.61(17) .
C56 C55 C54 122.43(17) .
C57 C56 C55 121.54(19) .
C56 C57 C58 120.81(19) .
C59 C58 C57 119.4(2) .
C58 C59 C60 120.75(19) .
C59 C60 C55 120.55(18) .
C59 C60 C47 121.45(17) .
C55 C60 C47 118.00(19) .
C63 C62 C67 118.33(15) .
C63 C62 C61 123.46(16) .
C67 C62 C61 118.17(16) .
N3 C61 C74 112.13(14) .
N3 C61 C62 127.65(16) .
C74 C61 C62 120.22(15) .
C64 C63 C62 121.29(18) .
C65 C64 C63 120.27(19) .
C66 C65 C64 119.52(17) .
C65 C66 C67 122.04(18) .
C66 C67 C62 118.48(17) .
C66 C67 C68 120.04(16) .
C62 C67 C68 121.47(15) .
C69 C68 C73 118.02(17) .
C69 C68 C67 121.00(15) .
C73 C68 C67 120.97(16) .
C70 C69 C68 122.34(17) .
C69 C70 C71 119.59(17) .
C72 C71 C70 119.83(18) .
C71 C72 C73 121.77(17) .
C72 C73 C68 118.35(16) .
C72 C73 C74 123.55(15) .
C68 C73 C74 118.10(16) .
N4 C74 C61 111.41(15) .
N4 C74 C73 127.59(16) .
C61 C74 C73 121.00(15) .
C76 C75 C80 121.52(18) .
C76 C75 N3 118.80(16) .
C80 C75 N3 119.54(17) .
C77 C76 C75 117.75(19) .
C77 C76 C81 121.05(19) .
C75 C76 C81 121.14(17) .
C78 C77 C76 122.6(2) .
C77 C78 C79 117.7(2) .
C77 C78 C82 135.2(4) .
C79 C78 C82 107.1(4) .
C77 C78 C82A 110.1(4) .
C79 C78 C82A 132.1(4) .
C80 C79 C78 122.8(2) .
C83A C80 C79 112.9(4) .
C83A C80 C75 129.5(4) .
C79 C80 C75 117.5(2) .
C79 C80 C83 129.0(3) .
C75 C80 C83 113.2(3) .
C89 C84 C85 121.99(16) .
C89 C84 N4 118.75(16) .
C85 C84 N4 118.96(16) .
C86 C85 C84 117.84(17) .
C86 C85 C90 121.20(17) .
C84 C85 C90 120.95(17) .
C85 C86 C87 122.08(17) .
C86 C87 C88 118.34(17) .
C86 C87 C91 120.45(18) .
C88 C87 C91 121.21(18) .
C87 C88 C89 121.70(17) .
C84 C89 C88 118.02(16) .
C84 C89 C92 120.64(17) .
C88 C89 C92 121.33(17) .
C94 C93 C95 119.7(2) 2_455
C95 C94 C93 120.2(2) .
C94 C95 C93 120.1(2) 2_455

loop_
_geom_bond_atom_site_label_1
_geom_bond_atom_site_label_2
_geom_bond_distance
_geom_bond_site_symmetry_2
Ni1 O1 1.8328(11) .
Ni1 O2 1.8388(11) .
Ni1 N1 1.8391(13) .
Ni1 N2 1.8415(13) .
O1 C1 1.3282(19) .
O2 C2 1.3297(18) .
N1 C15 1.332(2) .
N1 C29 1.437(2) .
N2 C28 1.329(2) .
N2 C38 1.438(2) .
C1 C2 1.384(2) .
C1 C14 1.434(2) .
C2 C3 1.432(2) .
C3 C4 1.413(2) .
C3 C8 1.422(2) .
C4 C5 1.374(2) .
C5 C6 1.400(3) .
C6 C7 1.374(3) .
C7 C8 1.407(2) .
C8 C9 1.466(2) .
C9 C10 1.409(2) .
C9 C14 1.422(2) .
C10 C11 1.377(3) .
C11 C12 1.397(3) .
C12 C13 1.378(2) .
C13 C14 1.409(2) .
C15 C16 1.459(2) .
C15 C28 1.462(2) .
C16 C17 1.413(2) .
C16 C21 1.420(2) .
C17 C18 1.377(2) .
C18 C19 1.383(3) .
C19 C20 1.377(3) .
C20 C21 1.403(2) .
C21 C22 1.472(2) .
C22 C23 1.407(2) .
C22 C27 1.413(2) .
C23 C24 1.381(3) .
C24 C25 1.384(3) .
C25 C26 1.383(2) .
C26 C27 1.409(2) .
C27 C28 1.465(2) .
C29 C30 1.390(2) .
C29 C34 1.398(2) .
C30 C31 1.393(2) .
C30 C35 1.509(2) .
C31 C32 1.386(3) .
C32 C33 1.389(3) .
C32 C36 1.510(2) .
C33 C34 1.389(2) .
C34 C37 1.506(2) .
C38 C43 1.396(2) .
C38 C39 1.397(3) .
C39 C40 1.402(3) .
C39 C44 1.499(3) .
C40 C41 1.374(4) .
C41 C42 1.389(4) .
C41 C45 1.528(3) .
C42 C43 1.399(3) .
C43 C46 1.495(3) .
Ni2 O4 1.8241(12) .
Ni2 N4 1.8358(15) .
Ni2 O3 1.8414(13) .
Ni2 N3 1.8424(14) .
O3 C47 1.333(2) .
O4 C48 1.329(2) .
N3 C61 1.336(2) .
N3 C75 1.435(2) .
N4 C74 1.332(2) .
N4 C84 1.441(2) .
C47 C48 1.373(3) .
C47 C60 1.439(3) .
C48 C49 1.434(2) .
C49 C50 1.406(3) .
C49 C54 1.418(3) .
C50 C51 1.380(3) .
C51 C52 1.408(3) .
C52 C53 1.372(3) .
C53 C54 1.410(3) .
C54 C55 1.462(3) .
C55 C60 1.418(3) .
C55 C56 1.424(3) .
C56 C57 1.370(3) .
C57 C58 1.397(3) .
C58 C59 1.379(3) .
C59 C60 1.404(3) .
C62 C63 1.410(3) .
C62 C67 1.416(2) .
C62 C61 1.464(2) .
C61 C74 1.457(2) .
C63 C64 1.383(3) .
C64 C65 1.379(3) .
C65 C66 1.377(3) .
C66 C67 1.404(2) .
C67 C68 1.479(3) .
C68 C69 1.403(3) .
C68 C73 1.415(2) .
C69 C70 1.376(3) .
C70 C71 1.380(3) .
C71 C72 1.377(3) .
C72 C73 1.410(3) .
C73 C74 1.463(2) .
C75 C76 1.397(2) .
C75 C80 1.397(3) .
C76 C77 1.388(3) .
C76 C81 1.498(3) .
C77 C78 1.374(4) .
C78 C79 1.384(4) .
C78 C82 1.493(10) .
C78 C82A 1.594(8) .
C79 C80 1.382(4) .
C80 C83A 1.377(9) .
C80 C83 1.657(8) .
C84 C89 1.392(3) .
C84 C85 1.397(2) .
C85 C86 1.386(3) .
C85 C90 1.510(3) .
C86 C87 1.390(3) .
C87 C88 1.391(3) .
C87 C91 1.509(3) .
C88 C89 1.392(3) .
C89 C92 1.509(2) .
C93 C94 1.377(3) .
C93 C95 1.383(3) 2_455
C94 C95 1.377(3) .
C95 C93 1.383(3) 2_455
